data_4507499
loop_
_publ_author_name
'Rodr\'iguez-Hermida, Sabina'
'Lago, Ana B.'
'Ca\~nadillas-Delgado, Laura'
'Carballo, Rosa'
'V\'azquez-L\'opez, Ezequiel M.'

_publ_section_title
;
 Solid-State Coordinative Behavior of a New Asymmetrical Bis-hydrazone
 Ligand Containing Two Different Binding Pockets
;
_journal_issue 3
_journal_name_full 'Crystal Growth &amp; Design'
_journal_page_first 1193
_journal_paper_doi 10.1021/cg301628q
_journal_volume 13
_journal_year 2013
_chemical_formula_sum 'C53 H55 N11 Ni O10'
_chemical_formula_weight 1064.79
_chemical_name_systematic
;
 ?
;
_space_group_IT_number 2
_symmetry_cell_setting triclinic
_symmetry_space_group_name_Hall '-P 1'
_symmetry_space_group_name_H-M 'P -1'
_atom_sites_solution_hydrogens geom
_atom_sites_solution_primary direct
_atom_sites_solution_secondary difmap
_audit_creation_method SHELXL-97
_cell_angle_alpha 71.71(3)
_cell_angle_beta 84.54(3)
_cell_angle_gamma 62.64(3)
_cell_formula_units_Z 2
_cell_length_a 12.840(3)
_cell_length_b 13.386(3)
_cell_length_c 18.770(4)
_cell_measurement_temperature 100(2)
_cell_volume 2715.9(14)
_computing_cell_refinement HKL2000
_computing_data_collection HKL2000
_computing_data_reduction HKL2000
_computing_molecular_graphics Mercury
_computing_publication_material Mercury
_computing_structure_refinement 'SHELXL-97 (Sheldrick, 1997)'
_computing_structure_solution 'SHELXS-97 (Sheldrick, 1990)'
_diffrn_ambient_temperature 100(2)
_diffrn_measured_fraction_theta_full 0.657
_diffrn_measured_fraction_theta_max 0.657
_diffrn_measurement_device_type 'Bruker APEX-II CCD'
_diffrn_measurement_method '\f and \w scans'
_diffrn_radiation_monochromator graphite
_diffrn_radiation_source 'fine-focus sealed tube'
_diffrn_radiation_type synchrotron
_diffrn_radiation_wavelength 0.73800
_diffrn_reflns_av_R_equivalents 0.0744
_diffrn_reflns_av_sigmaI/netI 0.1210
_diffrn_reflns_limit_h_max 15
_diffrn_reflns_limit_h_min -14
_diffrn_reflns_limit_k_max 16
_diffrn_reflns_limit_k_min -16
_diffrn_reflns_limit_l_max 23
_diffrn_reflns_limit_l_min -20
_diffrn_reflns_number 16117
_diffrn_reflns_theta_full 28.35
_diffrn_reflns_theta_max 28.35
_diffrn_reflns_theta_min 1.88
_diffrn_standards_number 0
_exptl_absorpt_coefficient_mu 0.424
_exptl_absorpt_correction_type none
_exptl_crystal_colour yellow
_exptl_crystal_density_diffrn 1.302
_exptl_crystal_density_method 'not measured'
_exptl_crystal_description prism
_exptl_crystal_F_000 1116
_exptl_crystal_size_max 0.09
_exptl_crystal_size_mid 0.09
_exptl_crystal_size_min 0.08
_refine_diff_density_max 0.553
_refine_diff_density_min -0.400
_refine_diff_density_rms 0.069
_refine_ls_extinction_coef 0.0051(14)
_refine_ls_extinction_expression Fc^*^=kFc[1+0.001xFc^2^\l^3^/sin(2\q)]^-1/4^
_refine_ls_extinction_method SHELXL
_refine_ls_goodness_of_fit_ref 0.936
_refine_ls_hydrogen_treatment constr
_refine_ls_matrix_type full
_refine_ls_number_parameters 682
_refine_ls_number_reflns 7972
_refine_ls_number_restraints 42
_refine_ls_restrained_S_all 0.935
_refine_ls_R_factor_all 0.1604
_refine_ls_R_factor_gt 0.0846
_refine_ls_shift/su_max 0.001
_refine_ls_shift/su_mean 0.000
_refine_ls_structure_factor_coef Fsqd
_refine_ls_weighting_details 'calc w=1/[\s^2^(Fo^2^)+(0.1419P)^2^+0.0000P] where P=(Fo^2^+2Fc^2^)/3'
_refine_ls_weighting_scheme calc
_refine_ls_wR_factor_gt 0.2097
_refine_ls_wR_factor_ref 0.2496
_reflns_number_gt 3745
_reflns_number_total 7972
_reflns_threshold_expression >2sigma(I)
_cod_data_source_file cg301628q_si_002.cif
_cod_data_source_block 1b.H2O.3dmf
_cod_depositor_comments
;
The following automatic conversions were performed:

'_symmetry_cell_setting' value 'Triclinic' changed to 'triclinic'
according to /home/saulius/struct/CIF-dictionaries/cif_core.dic
dictionary named 'cif_core.dic' version 2.4.2 from 2011-04-26.

Automatic conversion script
Id: cif_fix_values 1891 2012-01-12 08:04:46Z andrius 
;
_cod_original_cell_volume 2715.6(14)
_cod_original_sg_symbol_H-M P-1
_cod_database_code 4507499

loop_
_symmetry_equiv_pos_as_xyz
'x, y, z'
'-x, -y, -z'

loop_
_atom_site_label
_atom_site_type_symbol
_atom_site_fract_x
_atom_site_fract_y
_atom_site_fract_z
_atom_site_U_iso_or_equiv
_atom_site_adp_type
_atom_site_occupancy
_atom_site_symmetry_multiplicity
_atom_site_calc_flag
_atom_site_refinement_flags
Ni1 Ni 0.89459(7) 0.83795(7) 0.51849(5) 0.0587(4) Uani 1 1 d .
N5A N 0.9031(5) 0.6815(5) 0.5794(3) 0.0578(14) Uani 1 1 d .
N5B N 1.1380(6) 0.5455(6) 0.9524(4) 0.0823(19) Uani 1 1 d .
N5C N 0.9064(5) 0.9781(4) 0.4478(3) 0.0566(14) Uani 1 1 d .
N5D N 0.3223(5) 1.4587(5) 0.3768(3) 0.0724(17) Uani 1 1 d .
N6A N 0.8734(4) 0.6301(5) 0.5374(3) 0.0577(14) Uani 1 1 d .
H6A H 0.8758 0.5601 0.5571 0.069 Uiso 1 1 calc R
N6B N 1.1708(6) 0.4564(6) 1.0199(4) 0.085(2) Uani 1 1 d .
H6B H 1.1612 0.3933 1.0258 0.103 Uiso 1 1 calc R
N6C N 1.0173(4) 0.9547(4) 0.4230(3) 0.0570(14) Uani 1 1 d .
H6C H 1.0348 1.0112 0.3959 0.068 Uiso 1 1 calc R
N6D N 0.2633(5) 1.5733(5) 0.3274(3) 0.0774(19) Uani 1 1 d .
H6D H 0.3021 1.6041 0.2942 0.093 Uiso 1 1 calc R
O3A O 0.9541(4) 0.8469(3) 0.6109(2) 0.0599(12) Uani 1 1 d .
O3C O 0.7271(4) 0.9409(4) 0.5322(2) 0.0629(12) Uani 1 1 d .
O6A O 0.8397(4) 0.7917(4) 0.4384(2) 0.0595(12) Uani 1 1 d .
O6B O 1.2267(6) 0.5559(6) 1.0718(3) 0.110(2) Uani 1 1 d .
O6C O 1.0688(4) 0.7637(4) 0.4832(2) 0.0620(12) Uani 1 1 d .
O6D O 0.0894(4) 1.5956(4) 0.3754(3) 0.0684(13) Uani 1 1 d .
C1AB C 1.0284(6) 0.7932(6) 0.7343(4) 0.0644(19) Uani 1 1 d .
H1AB H 1.0344 0.8648 0.7216 0.077 Uiso 1 1 calc R
C2AB C 1.0163(6) 0.5861(6) 0.7722(4) 0.069(2) Uani 1 1 d .
H2AB H 1.0119 0.5135 0.7863 0.083 Uiso 1 1 calc R
C1CD C 0.5411(6) 1.1024(6) 0.5067(4) 0.0659(19) Uani 1 1 d .
H1CD H 0.5101 1.0568 0.5428 0.079 Uiso 1 1 calc R
C2CD C 0.6262(6) 1.2440(5) 0.4053(4) 0.0639(19) Uani 1 1 d .
H2CD H 0.6559 1.2930 0.3713 0.077 Uiso 1 1 calc R
C3A C 0.9850(6) 0.7706(6) 0.6787(4) 0.0564(17) Uani 1 1 d .
C3B C 1.0625(6) 0.7182(6) 0.8054(4) 0.069(2) Uani 1 1 d .
H3B H 1.0895 0.7392 0.8413 0.083 Uiso 1 1 calc R
C3C C 0.6619(6) 1.0502(5) 0.4952(4) 0.0600(18) Uani 1 1 d .
C3D C 0.4655(6) 1.2181(6) 0.4672(4) 0.071(2) Uani 1 1 d .
H3D H 0.3838 1.2479 0.4747 0.085 Uiso 1 1 calc R
C4A C 0.9794(6) 0.6598(5) 0.6981(4) 0.0592(18) Uani 1 1 d .
C4B C 1.0581(6) 0.6101(6) 0.8262(4) 0.068(2) Uani 1 1 d .
C4C C 0.7067(6) 1.1243(5) 0.4422(4) 0.0595(18) Uani 1 1 d .
C4D C 0.5073(6) 1.2923(6) 0.4163(4) 0.0628(18) Uani 1 1 d .
C5A C 0.9412(6) 0.6204(6) 0.6478(4) 0.0665(19) Uani 1 1 d .
H5A H 0.9442 0.5444 0.6662 0.080 Uiso 1 1 calc R
C5B C 1.0947(7) 0.5267(7) 0.9018(5) 0.079(2) Uani 1 1 d .
H5B H 1.0863 0.4564 0.9141 0.095 Uiso 1 1 calc R
C5C C 0.8245(6) 1.0878(6) 0.4227(4) 0.0608(18) Uani 1 1 d .
H5C H 0.8456 1.1451 0.3899 0.073 Uiso 1 1 calc R
C5D C 0.4341(6) 1.4107(6) 0.3731(4) 0.072(2) Uani 1 1 d .
H5D H 0.4692 1.4556 0.3405 0.086 Uiso 1 1 calc R
C6A C 0.8405(5) 0.6918(6) 0.4644(4) 0.0593(18) Uani 1 1 d .
C6B C 1.2183(8) 0.4671(8) 1.0775(5) 0.083(2) Uani 1 1 d .
C6C C 1.0978(5) 0.8394(6) 0.4429(4) 0.0568(17) Uani 1 1 d .
C6D C 0.1458(7) 1.6363(6) 0.3311(4) 0.071(2) Uani 1 1 d .
C7A C 0.8053(6) 0.6450(6) 0.4156(4) 0.0585(18) Uani 1 1 d .
C7B C 1.2514(7) 0.3666(7) 1.1473(4) 0.075(2) Uani 1 1 d .
C7C C 1.2155(6) 0.8113(6) 0.4149(4) 0.0602(18) Uani 1 1 d .
C7D C 0.0930(6) 1.7596(6) 0.2783(4) 0.073(2) Uani 1 1 d .
C8A C 0.7668(6) 0.7124(6) 0.3419(4) 0.068(2) Uani 1 1 d .
H8A H 0.7606 0.7897 0.3246 0.082 Uiso 1 1 calc R
C8B C 1.2814(6) 0.3807(7) 1.2105(4) 0.081(2) Uani 1 1 d .
H8B H 1.2844 0.4517 1.2069 0.097 Uiso 1 1 calc R
C8C C 1.3020(6) 0.6951(6) 0.4411(4) 0.070(2) Uani 1 1 d .
H8C H 1.2836 0.6382 0.4770 0.084 Uiso 1 1 calc R
C8D C -0.0178(7) 1.8311(6) 0.2877(4) 0.081(2) Uani 1 1 d .
H8D H -0.0586 1.8012 0.3265 0.097 Uiso 1 1 calc R
C9A C 0.7377(6) 0.6715(7) 0.2939(4) 0.077(2) Uani 1 1 d .
H9A H 0.7118 0.7202 0.2435 0.092 Uiso 1 1 calc R
C9B C 1.3082(7) 0.2915(8) 1.2808(4) 0.085(2) Uani 1 1 d .
H9B H 1.3289 0.3027 1.3240 0.102 Uiso 1 1 calc R
C9C C 1.4121(6) 0.6615(7) 0.4164(4) 0.077(2) Uani 1 1 d .
H9C H 1.4689 0.5809 0.4335 0.092 Uiso 1 1 calc R
C9D C -0.0749(8) 1.9468(7) 0.2431(5) 0.092(3) Uani 1 1 d .
H9D H -0.1534 1.9954 0.2522 0.110 Uiso 1 1 calc R
C10A C 0.7450(6) 0.5580(6) 0.3171(4) 0.0664(19) Uani 1 1 d .
H10A H 0.7246 0.5291 0.2832 0.080 Uiso 1 1 calc R
C10B C 1.3040(7) 0.1886(8) 1.2863(5) 0.084(2) Uani 1 1 d .
H10B H 1.3211 0.1285 1.3333 0.101 Uiso 1 1 calc R
C10C C 1.4423(7) 0.7433(6) 0.3666(5) 0.085(2) Uani 1 1 d .
H10C H 1.5197 0.7201 0.3497 0.101 Uiso 1 1 calc R
C10D C -0.0210(9) 1.9915(8) 0.1872(6) 0.113(3) Uani 1 1 d .
H10D H -0.0618 2.0705 0.1554 0.135 Uiso 1 1 calc R
C11A C 0.7820(6) 0.4912(6) 0.3889(4) 0.069(2) Uani 1 1 d .
H11A H 0.7866 0.4145 0.4054 0.083 Uiso 1 1 calc R
C11B C 1.2746(8) 0.1734(7) 1.2227(5) 0.092(3) Uani 1 1 d .
H11B H 1.2716 0.1024 1.2263 0.111 Uiso 1 1 calc R
C11C C 1.3591(7) 0.8580(6) 0.3422(5) 0.086(3) Uani 1 1 d .
H11C H 1.3797 0.9156 0.3095 0.103 Uiso 1 1 calc R
C11D C 0.0955(11) 1.9214(10) 0.1757(8) 0.186(7) Uani 1 1 d .
H11D H 0.1364 1.9506 0.1366 0.223 Uiso 1 1 calc R
C12A C 0.8140(6) 0.5302(6) 0.4402(4) 0.0632(19) Uani 1 1 d .
H12A H 0.8409 0.4808 0.4903 0.076 Uiso 1 1 calc R
C12B C 1.2495(7) 0.2608(7) 1.1533(4) 0.084(2) Uani 1 1 d .
H12B H 1.2310 0.2483 1.1100 0.101 Uiso 1 1 calc R
C12C C 1.2445(7) 0.8923(6) 0.3643(4) 0.077(2) Uani 1 1 d .
H12C H 1.1864 0.9718 0.3442 0.092 Uiso 1 1 calc R
C12D C 0.1496(9) 1.8056(9) 0.2246(7) 0.154(5) Uani 1 1 d .
H12D H 0.2302 1.7573 0.2195 0.185 Uiso 1 1 calc R
N2D N 0.3979(7) -0.1010(9) 0.7638(6) 0.130(3) Uani 1 1 d .
O2D O 0.4161(12) 0.0257(10) 0.8067(8) 0.210(6) Uani 1 1 d .
C21D C 0.4070(13) -0.077(2) 0.8225(11) 0.202(9) Uani 1 1 d .
H21D H 0.4075 -0.1252 0.8721 0.242 Uiso 1 1 calc R
C22D C 0.3983(8) -0.0444(8) 0.6859(5) 0.095(3) Uani 1 1 d U
H22A H 0.4303 0.0115 0.6794 0.142 Uiso 1 1 calc R
H22B H 0.3177 -0.0018 0.6636 0.142 Uiso 1 1 calc R
H22C H 0.4470 -0.1037 0.6611 0.142 Uiso 1 1 calc R
C23D C 0.3862(10) -0.2140(11) 0.7820(7) 0.147(4) Uani 1 1 d U
H23A H 0.3580 -0.2313 0.8326 0.220 Uiso 1 1 calc R
H23B H 0.4628 -0.2794 0.7798 0.220 Uiso 1 1 calc R
H23C H 0.3300 -0.2043 0.7454 0.220 Uiso 1 1 calc R
N3D N 1.0866(16) 0.1824(12) 0.9542(9) 0.208(6) Uani 1 1 d .
O3D O 1.1693(12) 0.2576(8) 0.9978(5) 0.193(5) Uani 1 1 d .
C31D C 1.0935(16) 0.2181(12) 1.0069(10) 0.162(6) Uani 1 1 d .
H31D H 1.0471 0.2161 1.0493 0.194 Uiso 1 1 calc R
C32D C 0.996(2) 0.129(2) 0.9628(13) 0.297(11) Uani 1 1 d U
H32A H 0.9965 0.1046 0.9186 0.446 Uiso 0.50 1 calc PR
H32B H 0.9168 0.1890 0.9672 0.446 Uiso 0.50 1 calc PR
H32C H 1.0188 0.0602 1.0080 0.446 Uiso 0.50 1 calc PR
H32D H 0.9582 0.1313 1.0106 0.446 Uiso 0.50 1 calc PR
H32E H 1.0380 0.0469 0.9620 0.446 Uiso 0.50 1 calc PR
H32F H 0.9359 0.1757 0.9212 0.446 Uiso 0.50 1 calc PR
C33D C 1.1337(18) 0.1926(18) 0.8847(13) 0.258(9) Uani 1 1 d U
H33A H 1.0740 0.2579 0.8465 0.386 Uiso 1 1 calc R
H33B H 1.1597 0.1189 0.8726 0.386 Uiso 1 1 calc R
H33C H 1.2008 0.2083 0.8856 0.386 Uiso 1 1 calc R
N4D N 0.5255(11) 0.5779(18) 0.1162(8) 0.340(15) Uani 1 1 d .
O4D O 0.4218(7) 0.6031(7) 0.2144(5) 0.160(4) Uani 1 1 d .
C41D C 0.4288(13) 0.5961(13) 0.1477(10) 0.168(6) Uani 1 1 d .
H41D H 0.3635 0.6042 0.1222 0.202 Uiso 1 1 calc R
C42D C 0.638(2) 0.478(2) 0.1548(14) 0.323(12) Uani 1 1 d U
H42A H 0.6229 0.4369 0.2047 0.484 Uiso 1 1 calc R
H42B H 0.6920 0.5090 0.1600 0.484 Uiso 1 1 calc R
H42C H 0.6732 0.4232 0.1252 0.484 Uiso 1 1 calc R
C43D C 0.529(2) 0.588(2) 0.0414(16) 0.341(13) Uani 1 1 d U
H43A H 0.5921 0.6080 0.0201 0.511 Uiso 1 1 calc R
H43B H 0.4535 0.6510 0.0156 0.511 Uiso 1 1 calc R
H43C H 0.5431 0.5133 0.0348 0.511 Uiso 1 1 calc R
O1W O 0.2243(6) 0.7460(6) 0.9432(4) 0.128(2) Uani 1 1 d U

loop_
_atom_site_aniso_label
_atom_site_aniso_U_11
_atom_site_aniso_U_22
_atom_site_aniso_U_33
_atom_site_aniso_U_23
_atom_site_aniso_U_13
_atom_site_aniso_U_12
Ni1 0.0557(6) 0.0481(5) 0.0585(6) -0.0001(4) -0.0019(4) -0.0216(4)
N5A 0.063(4) 0.055(3) 0.050(3) -0.007(3) 0.005(3) -0.028(3)
N5B 0.100(5) 0.076(4) 0.057(4) -0.001(3) -0.007(4) -0.039(4)
N5C 0.049(3) 0.052(3) 0.061(3) -0.012(3) 0.002(3) -0.019(3)
N5D 0.071(4) 0.056(3) 0.072(4) -0.001(3) -0.002(3) -0.024(3)
N6A 0.064(4) 0.051(3) 0.052(3) -0.002(3) 0.001(3) -0.030(3)
N6B 0.099(5) 0.077(4) 0.067(4) -0.003(4) 0.001(4) -0.041(4)
N6C 0.046(3) 0.052(3) 0.058(3) -0.005(3) 0.000(3) -0.018(3)
N6D 0.064(4) 0.052(3) 0.083(4) 0.007(3) 0.006(3) -0.017(3)
O3A 0.057(3) 0.051(2) 0.056(3) 0.002(2) -0.003(2) -0.023(2)
O3C 0.060(3) 0.057(3) 0.063(3) -0.002(2) -0.001(2) -0.029(2)
O6A 0.060(3) 0.055(3) 0.055(3) -0.005(2) 0.001(2) -0.027(2)
O6B 0.153(6) 0.091(4) 0.084(4) -0.001(3) -0.020(4) -0.066(4)
O6C 0.061(3) 0.050(2) 0.064(3) -0.002(2) -0.002(2) -0.025(2)
O6D 0.065(3) 0.056(3) 0.070(3) -0.004(2) 0.007(3) -0.027(2)
C1AB 0.071(5) 0.062(4) 0.063(5) -0.012(4) -0.001(4) -0.035(4)
C2AB 0.074(5) 0.059(4) 0.059(5) -0.002(4) 0.000(4) -0.028(4)
C1CD 0.057(4) 0.055(4) 0.065(4) -0.001(3) 0.005(4) -0.020(4)
C2CD 0.062(5) 0.050(4) 0.068(4) 0.000(3) -0.002(4) -0.026(3)
C3A 0.056(4) 0.058(4) 0.050(4) -0.013(3) 0.008(3) -0.025(3)
C3B 0.076(5) 0.060(4) 0.064(5) -0.006(4) -0.004(4) -0.032(4)
C3C 0.055(4) 0.048(4) 0.062(4) -0.003(3) 0.000(4) -0.020(3)
C3D 0.061(5) 0.067(4) 0.070(5) -0.010(4) 0.004(4) -0.025(4)
C4A 0.051(4) 0.052(4) 0.067(4) -0.007(4) 0.002(3) -0.024(3)
C4B 0.062(5) 0.062(4) 0.062(5) -0.005(4) 0.001(4) -0.023(4)
C4C 0.053(4) 0.046(4) 0.066(4) -0.005(3) -0.001(3) -0.018(3)
C4D 0.056(4) 0.057(4) 0.060(4) -0.008(3) 0.001(4) -0.018(4)
C5A 0.071(5) 0.056(4) 0.061(5) -0.007(4) 0.009(4) -0.028(4)
C5B 0.071(5) 0.073(5) 0.070(5) 0.002(4) 0.009(4) -0.030(4)
C5C 0.060(4) 0.051(4) 0.066(4) -0.007(3) 0.000(4) -0.026(4)
C5D 0.058(5) 0.056(4) 0.080(5) -0.003(4) 0.011(4) -0.021(4)
C6A 0.047(4) 0.060(4) 0.059(4) -0.005(4) 0.002(3) -0.023(3)
C6B 0.092(6) 0.080(6) 0.069(6) -0.010(5) -0.004(5) -0.039(5)
C6C 0.046(4) 0.051(4) 0.054(4) -0.007(3) -0.003(3) -0.011(3)
C6D 0.077(6) 0.059(4) 0.063(5) -0.014(4) 0.005(4) -0.021(4)
C7A 0.060(4) 0.060(4) 0.055(4) -0.006(3) 0.000(3) -0.032(4)
C7B 0.082(6) 0.073(5) 0.061(5) -0.006(4) -0.004(4) -0.036(4)
C7C 0.056(4) 0.060(4) 0.065(4) -0.013(3) 0.007(4) -0.031(4)
C7D 0.060(5) 0.060(4) 0.073(5) 0.000(4) 0.010(4) -0.020(4)
C8A 0.073(5) 0.062(4) 0.066(5) -0.006(4) -0.006(4) -0.035(4)
C8B 0.068(5) 0.093(6) 0.074(5) -0.015(5) -0.001(4) -0.037(5)
C8C 0.055(4) 0.054(4) 0.077(5) -0.011(4) 0.005(4) -0.011(4)
C8D 0.070(5) 0.070(5) 0.080(5) -0.003(4) 0.008(4) -0.026(4)
C9A 0.074(5) 0.083(5) 0.062(5) -0.003(4) 0.000(4) -0.038(5)
C9B 0.081(6) 0.098(6) 0.064(5) -0.003(5) -0.006(4) -0.042(5)
C9C 0.049(4) 0.066(4) 0.090(6) -0.006(4) -0.002(4) -0.017(4)
C9D 0.082(6) 0.064(5) 0.100(6) -0.007(5) 0.009(5) -0.021(4)
C10A 0.074(5) 0.062(4) 0.061(5) -0.009(4) 0.000(4) -0.035(4)
C10B 0.066(5) 0.089(6) 0.070(6) -0.007(5) -0.001(4) -0.024(5)
C10C 0.064(5) 0.064(5) 0.101(6) -0.009(4) 0.014(5) -0.021(4)
C10D 0.098(8) 0.078(6) 0.109(8) 0.007(5) 0.006(6) -0.020(6)
C11A 0.069(5) 0.059(4) 0.082(6) -0.025(4) 0.019(4) -0.030(4)
C11B 0.096(7) 0.071(5) 0.088(6) -0.011(5) 0.000(5) -0.028(5)
C11C 0.074(5) 0.061(5) 0.106(6) -0.007(4) 0.021(5) -0.032(4)
C11D 0.117(10) 0.115(9) 0.197(13) 0.069(9) 0.022(9) -0.025(7)
C12A 0.060(4) 0.054(4) 0.065(5) -0.015(4) 0.005(4) -0.020(4)
C12B 0.105(7) 0.074(5) 0.059(5) -0.014(4) -0.003(4) -0.032(5)
C12C 0.065(5) 0.061(4) 0.086(5) -0.005(4) 0.011(4) -0.026(4)
C12D 0.096(8) 0.105(7) 0.161(10) 0.044(7) 0.017(7) -0.021(6)
N2D 0.096(6) 0.150(8) 0.115(8) -0.044(7) 0.008(6) -0.030(6)
O2D 0.203(11) 0.163(10) 0.212(12) -0.075(9) -0.036(8) -0.020(9)
C21D 0.121(11) 0.30(3) 0.156(16) -0.12(2) -0.008(10) -0.032(16)
C22D 0.095(3) 0.095(3) 0.093(3) -0.0274(19) 0.0039(19) -0.043(2)
C23D 0.146(5) 0.146(5) 0.146(5) -0.042(2) 0.012(2) -0.067(3)
N3D 0.33(2) 0.183(12) 0.167(13) -0.077(10) 0.064(13) -0.156(13)
O3D 0.318(15) 0.118(7) 0.136(7) 0.010(5) -0.067(8) -0.109(9)
C31D 0.239(18) 0.116(10) 0.146(13) -0.065(9) 0.057(12) -0.086(11)
C32D 0.297(11) 0.297(11) 0.298(11) -0.091(4) 0.017(2) -0.136(5)
C33D 0.258(9) 0.258(9) 0.257(9) -0.079(3) 0.016(2) -0.118(5)
N4D 0.095(8) 0.52(3) 0.118(9) -0.008(13) 0.038(8) 0.037(12)
O4D 0.100(5) 0.140(6) 0.137(7) 0.031(6) 0.037(5) -0.023(4)
C41D 0.124(11) 0.166(12) 0.176(14) -0.036(12) 0.058(12) -0.053(9)
C42D 0.322(12) 0.323(12) 0.322(12) -0.100(4) 0.018(2) -0.146(6)
C43D 0.341(13) 0.341(13) 0.341(13) -0.105(4) 0.019(2) -0.154(6)
O1W 0.128(3) 0.125(3) 0.128(3) -0.0323(19) 0.0078(19) -0.059(2)

loop_
_atom_type_symbol
_atom_type_description
_atom_type_scat_dispersion_real
_atom_type_scat_dispersion_imag
_atom_type_scat_source
C C 0.0033 0.0016 'International Tables Vol C Tables 4.2.6.8 and 6.1.1.4'
H H 0.0000 0.0000 'International Tables Vol C Tables 4.2.6.8 and 6.1.1.4'
N N 0.0061 0.0033 'International Tables Vol C Tables 4.2.6.8 and 6.1.1.4'
O O 0.0106 0.0060 'International Tables Vol C Tables 4.2.6.8 and 6.1.1.4'
Ni Ni 0.3393 1.1124 'International Tables Vol C Tables 4.2.6.8 and 6.1.1.4'

loop_
_geom_angle_atom_site_label_1
_geom_angle_atom_site_label_2
_geom_angle_atom_site_label_3
_geom_angle
N5C Ni1 O3C 89.82(19)
N5C Ni1 N5A 170.3(2)
O3C Ni1 N5A 98.53(19)
N5C Ni1 O3A 95.6(2)
O3C Ni1 O3A 93.45(18)
N5A Ni1 O3A 88.7(2)
N5C Ni1 O6A 96.71(19)
O3C Ni1 O6A 89.57(18)
N5A Ni1 O6A 78.6(2)
O3A Ni1 O6A 167.30(15)
N5C Ni1 O6C 77.09(19)
O3C Ni1 O6C 166.66(16)
N5A Ni1 O6C 94.31(19)
O3A Ni1 O6C 90.43(18)
O6A Ni1 O6C 89.43(18)
C5A N5A N6A 117.3(6)
C5A N5A Ni1 129.9(6)
N6A N5A Ni1 112.6(4)
C5B N5B N6B 114.3(7)
C5C N5C N6C 116.7(5)
C5C N5C Ni1 129.2(4)
N6C N5C Ni1 114.1(4)
C5D N5D N6D 114.4(6)
C6A N6A N5A 116.8(5)
C6B N6B N5B 119.2(7)
C6C N6C N5C 115.9(5)
C6D N6D N5D 119.4(6)
C3A O3A Ni1 129.9(4)
C3C O3C Ni1 128.3(4)
C6A O6A Ni1 112.7(4)
C6C O6C Ni1 113.1(4)
C3B C1AB C3A 123.6(7)
C4B C2AB C4A 125.4(7)
C3D C1CD C3C 122.4(6)
C4D C2CD C4C 123.4(6)
O3A C3A C1AB 120.3(6)
O3A C3A C4A 122.0(6)
C1AB C3A C4A 117.7(6)
C1AB C3B C4B 120.3(7)
O3C C3C C1CD 119.3(6)
O3C C3C C4C 123.5(6)
C1CD C3C C4C 117.1(5)
C1CD C3D C4D 121.4(7)
C2AB C4A C5A 118.7(6)
C2AB C4A C3A 116.0(7)
C5A C4A C3A 125.3(6)
C2AB C4B C3B 117.0(6)
C2AB C4B C5B 121.0(7)
C3B C4B C5B 122.0(8)
C5C C4C C2CD 116.3(6)
C5C C4C C3C 125.4(6)
C2CD C4C C3C 118.3(6)
C2CD C4D C3D 117.3(6)
C2CD C4D C5D 118.5(6)
C3D C4D C5D 124.1(6)
N5A C5A C4A 124.1(6)
N5B C5B C4B 122.0(8)
N5C C5C C4C 123.0(6)
N5D C5D C4D 121.9(6)
O6A C6A N6A 119.3(7)
O6A C6A C7A 120.0(6)
N6A C6A C7A 120.7(6)
O6B C6B N6B 121.5(7)
O6B C6B C7B 123.3(8)
N6B C6B C7B 115.1(8)
O6C C6C N6C 119.1(6)
O6C C6C C7C 123.7(6)
N6C C6C C7C 117.2(6)
O6D C6D N6D 121.9(6)
O6D C6D C7D 123.3(7)
N6D C6D C7D 114.8(7)
C8A C7A C12A 118.2(7)
C8A C7A C6A 119.6(6)
C12A C7A C6A 122.2(6)
C8B C7B C12B 118.5(7)
C8B C7B C6B 117.5(8)
C12B C7B C6B 124.0(8)
C12C C7C C8C 118.4(6)
C12C C7C C6C 123.9(6)
C8C C7C C6C 117.7(6)
C8D C7D C12D 117.5(7)
C8D C7D C6D 117.1(7)
C12D C7D C6D 125.4(7)
C9A C8A C7A 121.8(7)
C7B C8B C9B 121.4(8)
C9C C8C C7C 121.2(7)
C7D C8D C9D 122.2(7)
C8A C9A C10A 121.0(7)
C10B C9B C8B 119.6(8)
C8C C9C C10C 120.6(7)
C10D C9D C8D 120.7(8)
C11A C10A C9A 118.0(8)
C9B C10B C11B 119.4(8)
C11C C10C C9C 118.7(7)
C9D C10D C11D 119.5(8)
C10A C11A C12A 122.6(7)
C10B C11B C12B 121.0(8)
C10C C11C C12C 121.3(7)
C10D C11D C12D 116.8(10)
C11A C12A C7A 118.4(7)
C11B C12B C7B 120.2(8)
C7C C12C C11C 119.8(7)
C7D C12D C11D 123.2(10)
C21D N2D C22D 132.8(16)
C21D N2D C23D 112.3(15)
C22D N2D C23D 114.9(10)
N2D C21D O2D 113(2)
C31D N3D C33D 131.4(19)
C31D N3D C32D 116.0(18)
C33D N3D C32D 112.2(18)
N3D C31D O3D 113.4(17)
C41D N4D C43D 119(2)
C41D N4D C42D 120.5(17)
C43D N4D C42D 108.6(17)
N4D C41D O4D 118.3(17)

loop_
_geom_bond_atom_site_label_1
_geom_bond_atom_site_label_2
_geom_bond_distance
Ni1 N5C 1.991(5)
Ni1 O3C 1.996(5)
Ni1 N5A 2.003(5)
Ni1 O3A 2.018(5)
Ni1 O6A 2.081(5)
Ni1 O6C 2.126(4)
N5A C5A 1.285(8)
N5A N6A 1.371(7)
N5B C5B 1.286(10)
N5B N6B 1.377(8)
N5C C5C 1.313(7)
N5C N6C 1.377(7)
N5D C5D 1.281(8)
N5D N6D 1.400(7)
N6A C6A 1.347(8)
N6B C6B 1.366(10)
N6C C6C 1.355(7)
N6D C6D 1.356(9)
O3A C3A 1.315(7)
O3C C3C 1.292(7)
O6A C6A 1.267(7)
O6B C6B 1.214(9)
O6C C6C 1.245(7)
O6D C6D 1.215(8)
C1AB C3B 1.360(9)
C1AB C3A 1.397(9)
C2AB C4B 1.372(10)
C2AB C4A 1.404(9)
C1CD C3D 1.387(8)
C1CD C3C 1.406(9)
C2CD C4D 1.382(9)
C2CD C4C 1.425(8)
C3A C4A 1.447(9)
C3B C4B 1.403(9)
C3C C4C 1.450(8)
C3D C4D 1.409(9)
C4A C5A 1.430(10)
C4B C5B 1.460(10)
C4C C5C 1.409(9)
C4D C5D 1.422(9)
C6A C7A 1.461(9)
C6B C7B 1.477(10)
C6C C7C 1.466(9)
C6D C7D 1.496(9)
C7A C8A 1.382(9)
C7A C12A 1.411(9)
C7B C8B 1.373(10)
C7B C12B 1.396(10)
C7C C12C 1.370(9)
C7C C8C 1.389(9)
C7D C8D 1.333(10)
C7D C12D 1.344(11)
C8A C9A 1.347(10)
C8B C9B 1.417(10)
C8C C9C 1.356(9)
C8D C9D 1.377(9)
C9A C10A 1.402(10)
C9B C10B 1.374(11)
C9C C10C 1.379(10)
C9D C10D 1.338(11)
C10A C11A 1.348(9)
C10B C11B 1.386(11)
C10C C11C 1.361(10)
C10D C11D 1.393(14)
C11A C12A 1.398(10)
C11B C12B 1.394(10)
C11C C12C 1.388(10)
C11D C12D 1.402(12)
N2D C21D 1.270(17)
N2D C22D 1.420(12)
N2D C23D 1.517(14)
O2D C21D 1.37(2)
N3D C31D 1.252(17)
N3D C33D 1.38(2)
N3D C32D 1.60(2)
O3D C31D 1.282(17)
N4D C41D 1.274(16)
N4D C43D 1.37(3)
N4D C42D 1.49(2)
O4D C41D 1.276(17)

loop_
_geom_hbond_atom_site_label_D
_geom_hbond_atom_site_label_H
_geom_hbond_atom_site_label_A
_geom_hbond_distance_DH
_geom_hbond_distance_HA
_geom_hbond_distance_DA
_geom_hbond_angle_DHA
_geom_hbond_site_symmetry_A
N6A H6A O6D 0.88 1.93 2.784(7) 162.0 2_676
N6B H6B O3D 0.88 2.00 2.826(12) 156.0 .
N6C H6C O3A 0.88 1.93 2.718(7) 147.6 2_776
N6D H6D O4D 0.88 2.04 2.862(10) 155.0 1_565
